data_4326848
loop_
_publ_author_name
'Michael Wolff'
'Alexander Okrut'
'Claus Feldmann'

_publ_contact_author_address 'Inst. fuer Anorg. Chemie, KIT, Engesserstr. 15, D-76131 Karlsruhe, Germany'
_publ_contact_author_email claus.feldmann@kit.edu
_publ_contact_author_name 'Claus Feldmann'
_publ_contact_author_phone +49-721-608-2855
_publ_section_title
;
 [(Ph)3PBr][Br7], [(Bz)(Ph)3P]2[Br8], [(n-Bu)3MeN]2[Br20],
 [C4MPyr]2[Br20], and [(Ph)3PCl]2[Cl2I14]: Extending the Horizon of
 Polyhalides via Synthesis in Ionic Liquids
;
_journal_name_full 'Inorganic Chemistry'
_journal_page_first 11683
_journal_page_last 11694
_journal_paper_doi 10.1021/ic201291k
_journal_volume 50
_journal_year 2011
_chemical_formula_sum 'C13 H30 Br10 N'
_chemical_formula_weight 999.48
_chemical_name_systematic
; 
 ? 
;
_space_group_IT_number 15
_symmetry_space_group_name_Hall '-C 2yc'
_symmetry_space_group_name_H-M 'C 1 2/c 1'
_atom_sites_solution_hydrogens geom
_atom_sites_solution_primary direct
_atom_sites_solution_secondary difmap
_audit_creation_method SHELXL-97
_cell_angle_alpha 90.00
_cell_angle_beta 96.67(3)
_cell_angle_gamma 90.00
_cell_formula_units_Z 8
_cell_length_a 16.340(3)
_cell_length_b 10.242(2)
_cell_length_c 33.154(7)
_cell_measurement_reflns_used 3771
_cell_measurement_temperature 200(2)
_cell_measurement_theta_max 28.38
_cell_measurement_theta_min 1.85
_cell_volume 5510.9(19)
_computing_cell_refinement 'CELL, SELECT (STOE)'
_computing_data_collection 'EXPOSE (STOE)'
_computing_data_reduction 'INTEGRATE (STOE)'
_computing_molecular_graphics 'DIAMOND, Crystal Impact'
_computing_publication_material 'SHELXL-97 (Sheldrick, 1997)'
_computing_structure_refinement 'SHELXL-97 (Sheldrick, 1997)'
_computing_structure_solution 'SHELXS-97 (Sheldrick, 1990)'
_diffrn_ambient_temperature 200(2)
_diffrn_measured_fraction_theta_full 0.998
_diffrn_measured_fraction_theta_max 0.998
_diffrn_radiation_monochromator graphite
_diffrn_radiation_source 'fine-focus sealed tube'
_diffrn_radiation_type MoK\a
_diffrn_radiation_wavelength 0.71073
_diffrn_reflns_av_R_equivalents 0.0000
_diffrn_reflns_av_sigmaI/netI 0.0523
_diffrn_reflns_limit_h_max 20
_diffrn_reflns_limit_h_min -20
_diffrn_reflns_limit_k_max 12
_diffrn_reflns_limit_k_min 0
_diffrn_reflns_limit_l_max 41
_diffrn_reflns_limit_l_min 0
_diffrn_reflns_number 5626
_diffrn_reflns_theta_full 26.39
_diffrn_reflns_theta_max 26.39
_diffrn_reflns_theta_min 2.35
_exptl_absorpt_coefficient_mu 14.543
_exptl_absorpt_correction_T_max 0.219
_exptl_absorpt_correction_T_min 0.037
_exptl_absorpt_correction_type numerical
_exptl_absorpt_process_details
;
(X-RED, Data Reduction Program, Version 1.14, Stoe & Cie GmbH, Darmstadt 1999.;
 X-SHAPE, Crystal Optimisation for numerical Absorption Correction, Version 
1.06, Stoe & Cie GmbH, Darmstadt 1999.
;
_exptl_crystal_density_diffrn 2.409
_exptl_crystal_F_000 3720
_exptl_crystal_size_max 0.1260
_exptl_crystal_size_mid 0.0881
_exptl_crystal_size_min 0.0644
_refine_diff_density_max 0.899
_refine_diff_density_min -0.924
_refine_diff_density_rms 0.160
_refine_ls_extinction_coef 0.00011(3)
_refine_ls_extinction_expression Fc^*^=kFc[1+0.001xFc^2^\l^3^/sin(2\q)]^-1/4^
_refine_ls_extinction_method SHELXL
_refine_ls_goodness_of_fit_ref 0.960
_refine_ls_hydrogen_treatment constr
_refine_ls_matrix_type full
_refine_ls_number_parameters 265
_refine_ls_number_reflns 5626
_refine_ls_number_restraints 61
_refine_ls_restrained_S_all 0.955
_refine_ls_R_factor_all 0.0840
_refine_ls_R_factor_gt 0.0498
_refine_ls_shift/su_max 0.001
_refine_ls_shift/su_mean 0.000
_refine_ls_structure_factor_coef Fsqd
_refine_ls_weighting_details 'calc w=1/[\s^2^(Fo^2^)+(0.0674P)^2^+0.0000P] where P=(Fo^2^+2Fc^2^)/3'
_refine_ls_weighting_scheme calc
_refine_ls_wR_factor_gt 0.1086
_refine_ls_wR_factor_ref 0.1213
_reflns_number_gt 3771
_reflns_number_total 5626
_reflns_threshold_expression >2sigma(I)
_cod_data_source_file ic201291k_si_002.cif
_cod_data_source_block mw282
_cod_original_cell_volume 5511.3(19)
_cod_database_code 4326848

loop_
_symmetry_equiv_pos_as_xyz
'x, y, z'
'-x, y, -z+1/2'
'x+1/2, y+1/2, z'
'-x+1/2, y+1/2, -z+1/2'
'-x, -y, -z'
'x, -y, z-1/2'
'-x+1/2, -y+1/2, -z'
'x+1/2, -y+1/2, z-1/2'

loop_
_atom_site_label
_atom_site_type_symbol
_atom_site_fract_x
_atom_site_fract_y
_atom_site_fract_z
_atom_site_U_iso_or_equiv
_atom_site_adp_type
_atom_site_occupancy
_atom_site_symmetry_multiplicity
_atom_site_calc_flag
_atom_site_refinement_flags
_atom_site_disorder_assembly
_atom_site_disorder_group
Br2 Br 0.16961(5) 0.01725(9) 0.09035(2) 0.0489(2) Uani 1 1 d . . .
Br9 Br 0.54671(5) 0.95882(9) 0.27940(2) 0.0481(2) Uani 1 1 d . . .
Br6 Br 0.89608(5) 0.64733(9) 0.10679(3) 0.0482(2) Uani 1 1 d . . .
Br8 Br 0.73116(5) 0.60325(9) 0.20166(3) 0.0526(2) Uani 1 1 d . . .
Br1 Br 0.68068(5) 0.92699(8) 0.35480(2) 0.0469(2) Uani 1 1 d . . .
Br3 Br 0.05412(5) 0.08937(9) 0.04915(3) 0.0556(2) Uani 1 1 d . . .
Br10 Br 0.65975(6) 0.73903(10) 0.24080(3) 0.0584(3) Uani 1 1 d . . .
Br7 Br 0.95662(6) 0.81975(10) 0.07540(3) 0.0593(3) Uani 1 1 d . . .
Br4 Br 0.15393(6) 0.70839(11) 0.93261(3) 0.0672(3) Uani 1 1 d . . .
Br5A Br 0.1495(4) 0.8543(11) 0.9864(2) 0.068(2) Uani 0.472(19) 1 d PU A 1
Br5B Br 0.1275(4) 0.7924(10) 0.99524(13) 0.0673(18) Uani 0.528(19) 1 d PU A 2
N1 N 0.6686(4) -0.0151(7) 0.12531(19) 0.0459(16) Uani 1 1 d . . .
C3 C 0.6433(5) 0.1474(8) 0.1806(2) 0.0440(18) Uani 1 1 d . . .
H3A H 0.7009 0.1520 0.1937 0.053 Uiso 1 1 calc R . .
H3B H 0.6151 0.0759 0.1936 0.053 Uiso 1 1 calc R . .
C4 C 0.5998(5) 0.2763(9) 0.1868(3) 0.051(2) Uani 1 1 d . . .
H4A H 0.6256 0.3459 0.1718 0.061 Uiso 1 1 calc R . .
H4B H 0.5415 0.2690 0.1750 0.061 Uiso 1 1 calc R . .
C8 C 0.8966(5) -0.0034(9) 0.1720(3) 0.050(2) Uani 1 1 d . . .
H8A H 0.8831 0.0034 0.2003 0.060 Uiso 1 1 calc R . .
H8B H 0.9122 -0.0950 0.1672 0.060 Uiso 1 1 calc R . .
C5 C 0.6030(6) 0.3148(10) 0.2302(3) 0.057(2) Uani 1 1 d . . .
H5A H 0.5742 0.3981 0.2322 0.086 Uiso 1 1 calc R . .
H5B H 0.6606 0.3244 0.2419 0.086 Uiso 1 1 calc R . .
H5C H 0.5764 0.2474 0.2451 0.086 Uiso 1 1 calc R . .
C6 C 0.7502(5) -0.0556(8) 0.1489(2) 0.0448(19) Uani 1 1 d . . .
H6A H 0.7435 -0.0578 0.1782 0.054 Uiso 1 1 calc R . .
H6B H 0.7637 -0.1452 0.1407 0.054 Uiso 1 1 calc R . .
C2 C 0.6429(5) 0.1193(8) 0.1363(2) 0.0433(18) Uani 1 1 d . . .
H2A H 0.5865 0.1350 0.1228 0.052 Uiso 1 1 calc R . .
H2B H 0.6799 0.1827 0.1250 0.052 Uiso 1 1 calc R . .
C7 C 0.8207(5) 0.0322(9) 0.1428(2) 0.048(2) Uani 1 1 d . . .
H7A H 0.8052 0.1240 0.1474 0.058 Uiso 1 1 calc R . .
H7B H 0.8338 0.0245 0.1145 0.058 Uiso 1 1 calc R . .
C9 C 0.9681(6) 0.0847(10) 0.1666(3) 0.068(3) Uani 1 1 d . . .
H9A H 1.0157 0.0593 0.1857 0.101 Uiso 1 1 calc R . .
H9B H 0.9531 0.1753 0.1718 0.101 Uiso 1 1 calc R . .
H9C H 0.9821 0.0771 0.1388 0.101 Uiso 1 1 calc R . .
C1 C 0.6048(6) -0.1127(10) 0.1344(3) 0.062(3) Uani 1 1 d . . .
H1A H 0.6223 -0.2003 0.1271 0.093 Uiso 1 1 calc R . .
H1B H 0.5521 -0.0916 0.1186 0.093 Uiso 1 1 calc R . .
H1C H 0.5985 -0.1100 0.1634 0.093 Uiso 1 1 calc R . .
C10A C 0.6869(15) 0.004(3) 0.0793(11) 0.049(7) Uani 0.507(10) 1 d PU . 1
H10A H 0.6377 0.0425 0.0634 0.472(19) Uiso 0.507(10) 1 calc PR . 1
H10B H 0.7330 0.0666 0.0787 0.472(19) Uiso 0.507(10) 1 calc PR . 1
C11A C 0.7092(12) -0.1253(18) 0.0590(5) 0.054(4) Uani 0.507(10) 1 d PU . 1
H11A H 0.7622 -0.1585 0.0727 0.472(19) Uiso 0.507(10) 1 calc PR . 1
H11B H 0.6663 -0.1914 0.0623 0.472(19) Uiso 0.507(10) 1 calc PR . 1
C12A C 0.7161(12) 0.894(2) 0.0153(5) 0.061(5) Uani 0.507(10) 1 d PU . 1
H12A H 0.7579 0.9621 0.0122 0.472(19) Uiso 0.507(10) 1 calc PR . 1
H12B H 0.6626 0.9257 0.0017 0.472(19) Uiso 0.507(10) 1 calc PR . 1
C13A C 0.7404(17) 0.767(3) -0.0062(8) 0.054(6) Uani 0.507(10) 1 d PU . 1
H13A H 0.7441 0.7857 -0.0349 0.081 Uiso 0.507(10) 1 calc PR . 1
H13B H 0.6986 0.7001 -0.0038 0.081 Uiso 0.507(10) 1 calc PR . 1
H13C H 0.7939 0.7365 0.0067 0.081 Uiso 0.507(10) 1 calc PR . 1
C10B C 0.6679(19) -0.031(3) 0.0803(10) 0.046(6) Uani 0.493(10) 1 d PU . 2
H10C H 0.7118 0.0239 0.0711 0.472(19) Uiso 0.493(10) 1 calc PR . 2
H10D H 0.6813 -0.1234 0.0746 0.472(19) Uiso 0.493(10) 1 calc PR . 2
C11B C 0.5886(10) 0.0026(19) 0.0564(5) 0.049(4) Uani 0.493(10) 1 d PU . 2
H11C H 0.5747 0.0949 0.0614 0.472(19) Uiso 0.493(10) 1 calc PR . 2
H11D H 0.5440 -0.0531 0.0648 0.472(19) Uiso 0.493(10) 1 calc PR . 2
C12B C 0.5962(11) -0.018(2) 0.0118(5) 0.055(5) Uani 0.493(10) 1 d PU . 2
H12C H 0.6441 0.0319 0.0042 0.472(19) Uiso 0.493(10) 1 calc PR . 2
H12D H 0.6059 -0.1116 0.0068 0.472(19) Uiso 0.493(10) 1 calc PR . 2
C13B C 0.5194(11) 0.026(2) -0.0139(5) 0.059(5) Uani 0.493(10) 1 d PU . 2
H13D H 0.5255 0.0119 -0.0426 0.089 Uiso 0.493(10) 1 calc PR . 2
H13E H 0.5103 0.1192 -0.0091 0.089 Uiso 0.493(10) 1 calc PR . 2
H13F H 0.4722 -0.0241 -0.0066 0.089 Uiso 0.493(10) 1 calc PR . 2

loop_
_atom_site_aniso_label
_atom_site_aniso_U_11
_atom_site_aniso_U_22
_atom_site_aniso_U_33
_atom_site_aniso_U_23
_atom_site_aniso_U_13
_atom_site_aniso_U_12
Br2 0.0438(5) 0.0480(5) 0.0537(5) 0.0005(4) 0.0012(3) -0.0010(4)
Br9 0.0407(4) 0.0524(5) 0.0512(5) -0.0041(4) 0.0048(3) -0.0010(4)
Br6 0.0397(4) 0.0485(5) 0.0548(5) -0.0024(4) -0.0012(3) -0.0005(4)
Br8 0.0480(5) 0.0488(5) 0.0600(5) -0.0046(4) 0.0022(4) 0.0007(4)
Br1 0.0479(4) 0.0445(5) 0.0467(4) 0.0003(4) -0.0015(3) -0.0028(4)
Br3 0.0505(5) 0.0563(6) 0.0567(5) 0.0026(4) -0.0079(4) 0.0004(4)
Br10 0.0510(5) 0.0658(6) 0.0581(5) -0.0064(4) 0.0057(4) 0.0048(4)
Br7 0.0514(5) 0.0558(6) 0.0698(6) 0.0056(5) 0.0034(4) -0.0054(4)
Br4 0.0652(6) 0.0777(7) 0.0552(5) -0.0095(5) -0.0086(4) 0.0257(5)
Br5A 0.069(2) 0.069(4) 0.064(2) -0.015(2) -0.0013(16) 0.013(2)
Br5B 0.0697(19) 0.075(4) 0.0562(14) -0.0104(17) 0.0024(12) 0.015(2)
N1 0.046(4) 0.047(4) 0.043(4) -0.005(3) -0.002(3) 0.012(3)
C3 0.044(4) 0.046(5) 0.045(4) -0.002(4) 0.014(3) 0.005(4)
C4 0.043(4) 0.051(5) 0.058(5) -0.011(4) -0.002(4) 0.017(4)
C8 0.044(5) 0.051(5) 0.052(5) 0.001(4) -0.009(4) 0.006(4)
C5 0.057(5) 0.055(6) 0.063(5) -0.009(4) 0.014(4) 0.005(4)
C6 0.042(4) 0.040(5) 0.049(4) 0.012(4) -0.005(3) 0.013(4)
C2 0.038(4) 0.039(5) 0.052(4) -0.008(4) -0.001(3) 0.004(3)
C7 0.042(4) 0.055(5) 0.047(4) 0.002(4) -0.002(3) 0.016(4)
C9 0.053(5) 0.058(6) 0.086(7) -0.010(5) -0.019(5) 0.003(5)
C1 0.053(5) 0.059(6) 0.071(6) -0.018(5) -0.011(4) 0.003(4)
C10A 0.035(12) 0.053(14) 0.053(10) -0.006(10) -0.024(10) 0.025(11)
C11A 0.067(10) 0.043(9) 0.050(9) -0.008(7) 0.000(8) 0.001(8)
C12A 0.075(12) 0.064(12) 0.049(10) 0.012(8) 0.025(9) 0.032(10)
C13A 0.032(14) 0.073(18) 0.051(16) -0.011(13) -0.019(10) 0.018(10)
C10B 0.046(11) 0.064(16) 0.027(7) -0.019(9) 0.003(7) -0.007(10)
C11B 0.042(8) 0.059(11) 0.045(7) -0.010(7) 0.001(6) -0.001(7)
C12B 0.050(9) 0.073(13) 0.040(7) 0.005(8) -0.003(6) 0.006(9)
C13B 0.039(9) 0.081(14) 0.056(9) 0.005(9) -0.005(7) -0.008(9)

loop_
_atom_type_symbol
_atom_type_description
_atom_type_scat_dispersion_real
_atom_type_scat_dispersion_imag
_atom_type_scat_source
C C 0.0033 0.0016 'International Tables Vol C Tables 4.2.6.8 and 6.1.1.4'
H H 0.0000 0.0000 'International Tables Vol C Tables 4.2.6.8 and 6.1.1.4'
N N 0.0061 0.0033 'International Tables Vol C Tables 4.2.6.8 and 6.1.1.4'
Br Br -0.2901 2.4595 'International Tables Vol C Tables 4.2.6.8 and 6.1.1.4'

loop_
_geom_angle_atom_site_label_1
_geom_angle_atom_site_label_2
_geom_angle_atom_site_label_3
_geom_angle
_geom_angle_site_symmetry_1
Br5B Br4 Br5A 19.77(8) .
C2 N1 C1 110.1(6) .
C2 N1 C10B 112.0(14) .
C1 N1 C10B 101.6(12) .
C2 N1 C6 112.3(6) .
C1 N1 C6 107.6(7) .
C10B N1 C6 112.6(14) .
C2 N1 C10A 102.0(12) .
C1 N1 C10A 119.0(11) .
C10B N1 C10A 17.5(16) .
C6 N1 C10A 105.8(10) .
C2 C3 C4 110.4(7) .
C5 C4 C3 113.2(7) .
C9 C8 C7 111.5(8) .
C7 C6 N1 114.2(6) .
N1 C2 C3 116.5(7) .
C6 C7 C8 110.7(7) .
C11A C10A N1 113(2) .
C12A C11A C10A 111.1(19) 1_545
C11A C12A C13A 112.9(17) 1_565
C11B C10B N1 114(2) .
C10B C11B C12B 108.8(17) .
C13B C12B C11B 110.7(15) .

loop_
_geom_bond_atom_site_label_1
_geom_bond_atom_site_label_2
_geom_bond_distance
_geom_bond_site_symmetry_2
Br2 Br3 2.3182(13) .
Br9 Br9 2.3321(18) 2_655
Br6 Br7 2.3281(14) .
Br8 Br10 2.3089(14) .
Br4 Br5B 2.334(3) .
Br4 Br5A 2.334(3) .
N1 C2 1.496(10) .
N1 C1 1.499(12) .
N1 C10B 1.50(3) .
N1 C6 1.523(9) .
N1 C10A 1.60(4) .
C3 C2 1.498(11) .
C3 C4 1.524(11) .
C4 C5 1.488(11) .
C8 C9 1.504(13) .
C8 C7 1.524(10) .
C6 C7 1.494(12) .
C10A C11A 1.55(4) .
C11A C12A 1.48(2) 1_545
C12A C11A 1.48(2) 1_565
C12A C13A 1.55(4) .
C10B C11B 1.48(4) .
C11B C12B 1.51(2) .
C12B C13B 1.50(2) .
